data_7047973
loop_
_publ_author_name
'Szynkiewicz, Natalia'
'Ponikiewski, \/Lukasz'
'Grubba, Rafa\/l'

_publ_section_title
;
 Symmetrical and unsymmetrical diphosphanes with diversified alkyl, aryl,
 and amino substituents.
;
_journal_issue 47
_journal_name_full 'Dalton transactions (Cambridge, England : 2003)'
_journal_page_first 16885
_journal_page_last 16894
_journal_paper_doi 10.1039/c8dt03775b
_journal_volume 47
_journal_year 2018
_chemical_formula_moiety 'C24 H38 N2 P2'
_chemical_formula_sum 'C24 H38 N2 P2'
_chemical_formula_weight 416.5
_chemical_properties_physical Air-sensitive,Moisture-sensitive,Oxygen-sensitive
_space_group_IT_number 2
_space_group_name_Hall '-P 1'
_space_group_name_H-M_alt 'P -1'
_symmetry_cell_setting triclinic
_symmetry_Int_Tables_number 2
_symmetry_space_group_name_Hall '-P 1'
_symmetry_space_group_name_H-M 'P -1'
_atom_sites_solution_hydrogens geom
_atom_sites_solution_primary 'direct - structure invariant direct methods'
_atom_sites_solution_secondary 'direct - structure invariant direct methods'
_audit_conform_dict_location ftp://ftp.iucr.org/pub/cif_core.dic
_audit_conform_dict_name cif_core.dic
_audit_conform_dict_version 2.4.3
_audit_creation_date 2018-08-30T19:31:15-00:00
_audit_creation_method 'WinGX routine CIF_UPDATE'
_audit_update_record
;
2018-09-12 deposited with the CCDC.
2018-11-06 downloaded from the CCDC.
;
_cell_angle_alpha 91.018(17)
_cell_angle_beta 95.368(16)
_cell_angle_gamma 105.102(16)
_cell_formula_units_Z 2
_cell_length_a 9.3641(18)
_cell_length_b 10.299(2)
_cell_length_c 12.778(3)
_cell_measurement_reflns_used 5992
_cell_measurement_temperature 120(2)
_cell_measurement_theta_max 28.00
_cell_measurement_theta_min 2.51
_cell_measurement_wavelength 0.71073
_cell_volume 1183.4(4)
_computing_cell_refinement 'STOE X-AREA'
_computing_data_collection 'STOE X-AREA'
_computing_data_reduction 'STOE X-RED'
_computing_molecular_graphics 'Ortep for Windows (Farrugia, 2012)'
_computing_publication_material 'WinGX publication routines (Farrugia, 2012)'
_computing_structure_refinement 'SHELXL-2018/1 (Sheldrick, 2018)'
_computing_structure_solution 'SHELXS-86 (Sheldrick, 2008)'
_diffrn_ambient_temperature 120(2)
_diffrn_detector 'image plate (34 cm diameter)'
_diffrn_detector_area_resol_mean 6.67
_diffrn_detector_type STOE
_diffrn_measured_fraction_theta_full 0.98
_diffrn_measured_fraction_theta_max 0.976
_diffrn_measurement_details ' 217 frames, detector distance = 100 mm'
_diffrn_measurement_device '2-circle goniometer'
_diffrn_measurement_device_type 'STOE IPDS 2T'
_diffrn_measurement_method 'rotation method'
_diffrn_radiation_collimation '0.6 mm diameter'
_diffrn_radiation_monochromator 'parabolic x-ray mirror'
_diffrn_radiation_polarisn_norm 270
_diffrn_radiation_probe x-ray
_diffrn_radiation_type MoK\a
_diffrn_radiation_wavelength 0.71073
_diffrn_reflns_av_R_equivalents 0.04
_diffrn_reflns_av_unetI/netI 0.0306
_diffrn_reflns_Laue_measured_fraction_full 0.98
_diffrn_reflns_Laue_measured_fraction_max 0.976
_diffrn_reflns_limit_h_max 10
_diffrn_reflns_limit_h_min -12
_diffrn_reflns_limit_k_max 14
_diffrn_reflns_limit_k_min -14
_diffrn_reflns_limit_l_max 17
_diffrn_reflns_limit_l_min -17
_diffrn_reflns_number 12798
_diffrn_reflns_point_group_measured_fraction_full 0.98
_diffrn_reflns_point_group_measured_fraction_max 0.976
_diffrn_reflns_theta_full 25.242
_diffrn_reflns_theta_max 29.215
_diffrn_reflns_theta_min 2.624
_diffrn_source 'GeniX Mo, 0.05 x 0.05 mm2 microfocus'
_diffrn_source_current 1.000
_diffrn_source_power 0.050
_diffrn_source_voltage 50
_exptl_absorpt_coefficient_mu 0.196
_exptl_absorpt_correction_type none
_exptl_crystal_colour colourless
_exptl_crystal_density_diffrn 1.169
_exptl_crystal_density_method 'not measured'
_exptl_crystal_description block
_exptl_crystal_F_000 452
_exptl_crystal_size_max 0.19
_exptl_crystal_size_mid 0.19
_exptl_crystal_size_min 0.17
_refine_diff_density_max 0.413
_refine_diff_density_min -0.287
_refine_diff_density_rms 0.055
_refine_ls_extinction_method none
_refine_ls_goodness_of_fit_ref 1.036
_refine_ls_hydrogen_treatment constr
_refine_ls_matrix_type full
_refine_ls_number_constraints 0
_refine_ls_number_parameters 253
_refine_ls_number_reflns 6272
_refine_ls_number_restraints 0
_refine_ls_restrained_S_all 1.036
_refine_ls_R_factor_all 0.0442
_refine_ls_R_factor_gt 0.0371
_refine_ls_shift/su_max 0.002
_refine_ls_shift/su_mean 0
_refine_ls_structure_factor_coef Fsqd
_refine_ls_weighting_details 'w=1/[\s^2^(Fo^2^)+(0.0511P)^2^+0.5724P] where P=(Fo^2^+2Fc^2^)/3'
_refine_ls_weighting_scheme calc
_refine_ls_wR_factor_gt 0.0977
_refine_ls_wR_factor_ref 0.1026
_reflns_Friedel_coverage 0
_reflns_number_gt 5435
_reflns_number_total 6272
_reflns_threshold_expression 'I > 2\s(I)'
_cod_data_source_file c8dt03775b2.cif
_cod_data_source_block shelx_CCDC2
_cod_depositor_comments 'Adding full bibliography for 7047971--7047984.cif.'
_cod_database_code 7047973
_shelx_estimated_absorpt_t_min 0.964
_shelx_estimated_absorpt_t_max 0.967

loop_
_symmetry_equiv_pos_as_xyz
'x, y, z'
'-x, -y, -z'

loop_
_atom_site_label
_atom_site_type_symbol
_atom_site_fract_x
_atom_site_fract_y
_atom_site_fract_z
_atom_site_U_iso_or_equiv
_atom_site_adp_type
_atom_site_occupancy
_atom_site_site_symmetry_order
_atom_site_calc_flag
_atom_site_refinement_flags_posn
_atom_site_refinement_flags_adp
C1 C -0.07427(13) 0.25141(12) 0.75135(10) 0.0167(2) Uani 1 1 d . .
C2 C -0.09811(15) 0.35437(13) 0.68793(11) 0.0229(3) Uani 1 1 d . .
H2 H -0.094961 0.34615 0.61406 0.027 Uiso 1 1 calc R U
C3 C -0.12651(16) 0.46923(14) 0.73164(14) 0.0288(3) Uani 1 1 d . .
H3 H -0.141676 0.538825 0.687627 0.035 Uiso 1 1 calc R U
C4 C -0.13255(16) 0.48169(14) 0.83884(14) 0.0288(3) Uani 1 1 d . .
H4 H -0.14911 0.560911 0.868825 0.035 Uiso 1 1 calc R U
C5 C -0.11441(16) 0.37844(14) 0.90269(13) 0.0262(3) Uani 1 1 d . .
H5 H -0.121602 0.385686 0.976126 0.031 Uiso 1 1 calc R U
C6 C -0.08571(15) 0.26434(13) 0.85911(11) 0.0204(2) Uani 1 1 d . .
H6 H -0.073665 0.19396 0.903318 0.024 Uiso 1 1 calc R U
C7 C -0.13784(13) -0.03509(11) 0.74853(9) 0.0147(2) Uani 1 1 d . .
C8 C -0.25839(14) -0.11848(13) 0.68496(10) 0.0195(2) Uani 1 1 d . .
H8 H -0.275779 -0.099013 0.613219 0.023 Uiso 1 1 calc R U
C9 C -0.35267(15) -0.22921(13) 0.72568(11) 0.0228(3) Uani 1 1 d . .
H9 H -0.433515 -0.285244 0.681762 0.027 Uiso 1 1 calc R U
C10 C -0.32859(15) -0.25768(13) 0.83024(11) 0.0220(3) Uani 1 1 d . .
H10 H -0.394052 -0.332363 0.858421 0.026 Uiso 1 1 calc R U
C11 C -0.20876(15) -0.17721(13) 0.89415(10) 0.0198(2) Uani 1 1 d . .
H11 H -0.191945 -0.197353 0.96579 0.024 Uiso 1 1 calc R U
C12 C -0.11388(14) -0.06765(12) 0.85339(9) 0.0162(2) Uani 1 1 d . .
H12 H -0.031396 -0.013887 0.897251 0.019 Uiso 1 1 calc R U
C13 C 0.32208(15) 0.28515(13) 0.61466(10) 0.0200(2) Uani 1 1 d . .
H13 H 0.261824 0.198991 0.578013 0.024 Uiso 1 1 calc R U
C14 C 0.48487(16) 0.29712(16) 0.59847(12) 0.0285(3) Uani 1 1 d . .
H14A H 0.497531 0.303194 0.523289 0.043 Uiso 1 1 calc R U
H14B H 0.548264 0.378163 0.63667 0.043 Uiso 1 1 calc R U
H14C H 0.513036 0.217668 0.62509 0.043 Uiso 1 1 calc R U
C15 C 0.26917(18) 0.39870(15) 0.56257(12) 0.0290(3) Uani 1 1 d . .
H15A H 0.288559 0.400634 0.488484 0.043 Uiso 1 1 calc R U
H15B H 0.162238 0.383629 0.567151 0.043 Uiso 1 1 calc R U
H15C H 0.322683 0.484824 0.598578 0.043 Uiso 1 1 calc R U
C16 C 0.37777(14) 0.39443(12) 0.79622(10) 0.0176(2) Uani 1 1 d . .
H16 H 0.440535 0.4594 0.750964 0.021 Uiso 1 1 calc R U
C17 C 0.48345(15) 0.36130(14) 0.88326(11) 0.0224(3) Uani 1 1 d . .
H17A H 0.533346 0.443109 0.926245 0.034 Uiso 1 1 calc R U
H17B H 0.427169 0.293793 0.927555 0.034 Uiso 1 1 calc R U
H17C H 0.557901 0.325647 0.852012 0.034 Uiso 1 1 calc R U
C18 C 0.27394(16) 0.46774(15) 0.84220(13) 0.0286(3) Uani 1 1 d . .
H18A H 0.332823 0.544744 0.887209 0.043 Uiso 1 1 calc R U
H18B H 0.216455 0.499572 0.784881 0.043 Uiso 1 1 calc R U
H18C H 0.205952 0.405919 0.883991 0.043 Uiso 1 1 calc R U
C19 C 0.19606(14) -0.07215(12) 0.62845(9) 0.0173(2) Uani 1 1 d . .
H19 H 0.137452 -0.018405 0.5872 0.021 Uiso 1 1 calc R U
C20 C 0.09477(16) -0.21449(13) 0.63275(11) 0.0242(3) Uani 1 1 d . .
H20A H 0.068053 -0.255211 0.561328 0.036 Uiso 1 1 calc R U
H20B H 0.14702 -0.269123 0.675632 0.036 Uiso 1 1 calc R U
H20C H 0.004352 -0.210329 0.664055 0.036 Uiso 1 1 calc R U
C21 C 0.32907(16) -0.07519(15) 0.56835(10) 0.0233(3) Uani 1 1 d . .
H21A H 0.293473 -0.120537 0.499133 0.035 Uiso 1 1 calc R U
H21B H 0.387384 0.017128 0.559379 0.035 Uiso 1 1 calc R U
H21C H 0.391549 -0.124113 0.608023 0.035 Uiso 1 1 calc R U
C22 C 0.32850(15) -0.07246(13) 0.80742(10) 0.0183(2) Uani 1 1 d . .
H22 H 0.343966 -0.150539 0.766568 0.022 Uiso 1 1 calc R U
C23 C 0.24614(17) -0.13009(15) 0.90057(11) 0.0270(3) Uani 1 1 d . .
H23A H 0.308644 -0.173399 0.946023 0.04 Uiso 1 1 calc R U
H23B H 0.223428 -0.0573 0.940728 0.04 Uiso 1 1 calc R U
H23C H 0.153388 -0.196639 0.874873 0.04 Uiso 1 1 calc R U
C24 C 0.48261(16) 0.01723(15) 0.84501(12) 0.0261(3) Uani 1 1 d . .
H24A H 0.53545 -0.032225 0.892628 0.039 Uiso 1 1 calc R U
H24B H 0.538619 0.043589 0.784286 0.039 Uiso 1 1 calc R U
H24C H 0.472767 0.097941 0.882285 0.039 Uiso 1 1 calc R U
N1 N 0.29667(12) 0.27567(10) 0.72662(8) 0.0162(2) Uani 1 1 d . .
N2 N 0.24059(12) -0.00486(10) 0.73456(8) 0.01523(19) Uani 1 1 d . .
P1 P -0.02347(3) 0.11073(3) 0.68719(2) 0.01431(8) Uani 1 1 d . .
P2 P 0.19818(3) 0.13487(3) 0.78004(2) 0.01235(8) Uani 1 1 d . .

loop_
_atom_site_aniso_label
_atom_site_aniso_U_11
_atom_site_aniso_U_22
_atom_site_aniso_U_33
_atom_site_aniso_U_23
_atom_site_aniso_U_13
_atom_site_aniso_U_12
C1 0.0123(5) 0.0141(5) 0.0226(6) 0.0033(4) 0.0014(4) 0.0018(4)
C2 0.0191(6) 0.0192(6) 0.0282(7) 0.0067(5) -0.0018(5) 0.0025(5)
C3 0.0223(6) 0.0175(6) 0.0462(9) 0.0089(6) -0.0026(6) 0.0061(5)
C4 0.0212(6) 0.0168(6) 0.0493(9) -0.0010(6) 0.0048(6) 0.0064(5)
C5 0.0237(6) 0.0212(6) 0.0347(7) -0.0014(5) 0.0095(6) 0.0058(5)
C6 0.0208(6) 0.0166(5) 0.0252(6) 0.0035(5) 0.0068(5) 0.0058(5)
C7 0.0135(5) 0.0130(5) 0.0173(5) 0.0009(4) 0.0019(4) 0.0028(4)
C8 0.0188(6) 0.0182(6) 0.0195(6) -0.0010(4) -0.0012(5) 0.0023(5)
C9 0.0186(6) 0.0166(6) 0.0291(7) -0.0011(5) -0.0020(5) -0.0010(5)
C10 0.0195(6) 0.0142(5) 0.0316(7) 0.0047(5) 0.0054(5) 0.0018(4)
C11 0.0222(6) 0.0172(6) 0.0207(6) 0.0048(4) 0.0044(5) 0.0056(5)
C12 0.0165(5) 0.0148(5) 0.0165(5) 0.0011(4) 0.0005(4) 0.0031(4)
C13 0.0206(6) 0.0219(6) 0.0134(5) 0.0022(4) 0.0039(4) -0.0022(5)
C14 0.0242(7) 0.0348(8) 0.0240(7) 0.0010(6) 0.0106(5) 0.0005(6)
C15 0.0298(7) 0.0293(7) 0.0232(6) 0.0096(5) -0.0001(5) 0.0000(6)
C16 0.0163(5) 0.0148(5) 0.0185(5) -0.0014(4) 0.0012(4) -0.0015(4)
C17 0.0195(6) 0.0215(6) 0.0220(6) -0.0015(5) -0.0032(5) 0.0000(5)
C18 0.0209(6) 0.0233(6) 0.0394(8) -0.0126(6) -0.0032(6) 0.0048(5)
C19 0.0197(6) 0.0180(5) 0.0136(5) -0.0021(4) 0.0011(4) 0.0045(4)
C20 0.0250(6) 0.0192(6) 0.0265(6) -0.0049(5) 0.0022(5) 0.0027(5)
C21 0.0246(6) 0.0290(7) 0.0182(6) -0.0017(5) 0.0050(5) 0.0096(5)
C22 0.0209(6) 0.0189(5) 0.0169(5) 0.0015(4) -0.0001(4) 0.0094(5)
C23 0.0310(7) 0.0296(7) 0.0232(6) 0.0113(5) 0.0042(5) 0.0119(6)
C24 0.0213(6) 0.0284(7) 0.0288(7) 0.0000(5) -0.0047(5) 0.0098(5)
N1 0.0178(5) 0.0149(5) 0.0124(4) 0.0004(4) 0.0021(4) -0.0024(4)
N2 0.0185(5) 0.0154(4) 0.0123(4) -0.0005(3) -0.0003(4) 0.0060(4)
P1 0.01374(14) 0.01443(14) 0.01361(14) 0.00223(10) 0.00097(10) 0.00168(11)
P2 0.01275(14) 0.01273(14) 0.01070(13) 0.00068(10) 0.00170(10) 0.00161(10)

loop_
_atom_type_symbol
_atom_type_description
_atom_type_scat_dispersion_real
_atom_type_scat_dispersion_imag
_atom_type_scat_source
C C 0.0033 0.0016 'International Tables Vol C Tables 4.2.6.8 and 6.1.1.4'
H H 0 0 'International Tables Vol C Tables 4.2.6.8 and 6.1.1.4'
N N 0.0061 0.0033 'International Tables Vol C Tables 4.2.6.8 and 6.1.1.4'
P P 0.1023 0.0942 'International Tables Vol C Tables 4.2.6.8 and 6.1.1.4'

loop_
_geom_angle_atom_site_label_1
_geom_angle_atom_site_label_2
_geom_angle_atom_site_label_3
_geom_angle
C2 C1 C6 118.01(12)
C2 C1 P1 117.33(10)
C6 C1 P1 124.63(10)
C3 C2 C1 120.89(14)
C3 C2 H2 119.6
C1 C2 H2 119.6
C4 C3 C2 120.02(13)
C4 C3 H3 120
C2 C3 H3 120
C3 C4 C5 119.95(13)
C3 C4 H4 120
C5 C4 H4 120
C4 C5 C6 119.93(14)
C4 C5 H5 120
C6 C5 H5 120
C5 C6 C1 121.13(13)
C5 C6 H6 119.4
C1 C6 H6 119.4
C12 C7 C8 118.20(11)
C12 C7 P1 124.77(9)
C8 C7 P1 117.03(9)
C9 C8 C7 120.81(12)
C9 C8 H8 119.6
C7 C8 H8 119.6
C10 C9 C8 119.92(12)
C10 C9 H9 120
C8 C9 H9 120
C9 C10 C11 120.12(12)
C9 C10 H10 119.9
C11 C10 H10 119.9
C12 C11 C10 120.00(12)
C12 C11 H11 120
C10 C11 H11 120
C11 C12 C7 120.92(11)
C11 C12 H12 119.5
C7 C12 H12 119.5
N1 C13 C15 112.74(11)
N1 C13 C14 111.78(11)
C15 C13 C14 110.86(12)
N1 C13 H13 107
C15 C13 H13 107
C14 C13 H13 107
C13 C14 H14A 109.5
C13 C14 H14B 109.5
H14A C14 H14B 109.5
C13 C14 H14C 109.5
H14A C14 H14C 109.5
H14B C14 H14C 109.5
C13 C15 H15A 109.5
C13 C15 H15B 109.5
H15A C15 H15B 109.5
C13 C15 H15C 109.5
H15A C15 H15C 109.5
H15B C15 H15C 109.5
N1 C16 C17 113.28(10)
N1 C16 C18 112.84(10)
C17 C16 C18 110.45(11)
N1 C16 H16 106.6
C17 C16 H16 106.6
C18 C16 H16 106.6
C16 C17 H17A 109.5
C16 C17 H17B 109.5
H17A C17 H17B 109.5
C16 C17 H17C 109.5
H17A C17 H17C 109.5
H17B C17 H17C 109.5
C16 C18 H18A 109.5
C16 C18 H18B 109.5
H18A C18 H18B 109.5
C16 C18 H18C 109.5
H18A C18 H18C 109.5
H18B C18 H18C 109.5
N2 C19 C21 112.89(11)
N2 C19 C20 112.09(11)
C21 C19 C20 110.10(11)
N2 C19 H19 107.1
C21 C19 H19 107.1
C20 C19 H19 107.1
C19 C20 H20A 109.5
C19 C20 H20B 109.5
H20A C20 H20B 109.5
C19 C20 H20C 109.5
H20A C20 H20C 109.5
H20B C20 H20C 109.5
C19 C21 H21A 109.5
C19 C21 H21B 109.5
H21A C21 H21B 109.5
C19 C21 H21C 109.5
H21A C21 H21C 109.5
H21B C21 H21C 109.5
N2 C22 C23 112.71(11)
N2 C22 C24 112.95(11)
C23 C22 C24 110.69(11)
N2 C22 H22 106.7
C23 C22 H22 106.7
C24 C22 H22 106.7
C22 C23 H23A 109.5
C22 C23 H23B 109.5
H23A C23 H23B 109.5
C22 C23 H23C 109.5
H23A C23 H23C 109.5
H23B C23 H23C 109.5
C22 C24 H24A 109.5
C22 C24 H24B 109.5
H24A C24 H24B 109.5
C22 C24 H24C 109.5
H24A C24 H24C 109.5
H24B C24 H24C 109.5
C13 N1 C16 115.86(10)
C13 N1 P2 124.12(8)
C16 N1 P2 119.69(8)
C19 N2 C22 114.50(10)
C19 N2 P2 127.17(8)
C22 N2 P2 118.31(8)
C7 P1 C1 101.72(6)
C7 P1 P2 101.04(4)
C1 P1 P2 97.62(4)
N1 P2 N2 111.52(5)
N1 P2 P1 99.43(4)
N2 P2 P1 99.54(4)

loop_
_geom_bond_atom_site_label_1
_geom_bond_atom_site_label_2
_geom_bond_distance
C1 C2 1.3969(18)
C1 C6 1.3977(18)
C1 P1 1.8405(13)
C2 C3 1.397(2)
C2 H2 0.95
C3 C4 1.381(2)
C3 H3 0.95
C4 C5 1.387(2)
C4 H4 0.95
C5 C6 1.3902(18)
C5 H5 0.95
C6 H6 0.95
C7 C12 1.3989(17)
C7 C8 1.4037(17)
C7 P1 1.8379(13)
C8 C9 1.3904(18)
C8 H8 0.95
C9 C10 1.383(2)
C9 H9 0.95
C10 C11 1.3903(19)
C10 H10 0.95
C11 C12 1.3852(17)
C11 H11 0.95
C12 H12 0.95
C13 N1 1.4728(16)
C13 C15 1.525(2)
C13 C14 1.531(2)
C13 H13 1
C14 H14A 0.98
C14 H14B 0.98
C14 H14C 0.98
C15 H15A 0.98
C15 H15B 0.98
C15 H15C 0.98
C16 N1 1.4883(15)
C16 C17 1.5218(18)
C16 C18 1.5277(19)
C16 H16 1
C17 H17A 0.98
C17 H17B 0.98
C17 H17C 0.98
C18 H18A 0.98
C18 H18B 0.98
C18 H18C 0.98
C19 N2 1.4842(15)
C19 C21 1.5298(18)
C19 C20 1.5297(18)
C19 H19 1
C20 H20A 0.98
C20 H20B 0.98
C20 H20C 0.98
C21 H21A 0.98
C21 H21B 0.98
C21 H21C 0.98
C22 N2 1.4858(16)
C22 C23 1.5238(19)
C22 C24 1.5253(19)
C22 H22 1
C23 H23A 0.98
C23 H23B 0.98
C23 H23C 0.98
C24 H24A 0.98
C24 H24B 0.98
C24 H24C 0.98
N1 P2 1.6957(11)
N2 P2 1.6964(11)
P1 P2 2.2444(6)

loop_
_geom_torsion_atom_site_label_1
_geom_torsion_atom_site_label_2
_geom_torsion_atom_site_label_3
_geom_torsion_atom_site_label_4
_geom_torsion
C6 C1 C2 C3 2.56(19)
P1 C1 C2 C3 -175.37(10)
C1 C2 C3 C4 -0.5(2)
C2 C3 C4 C5 -1.8(2)
C3 C4 C5 C6 1.9(2)
C4 C5 C6 C1 0.2(2)
C2 C1 C6 C5 -2.37(19)
P1 C1 C6 C5 175.39(10)
C12 C7 C8 C9 0.97(18)
P1 C7 C8 C9 -178.52(10)
C7 C8 C9 C10 0.4(2)
C8 C9 C10 C11 -1.2(2)
C9 C10 C11 C12 0.5(2)
C10 C11 C12 C7 0.91(19)
C8 C7 C12 C11 -1.63(18)
P1 C7 C12 C11 177.82(9)
C15 C13 N1 C16 -62.98(14)
C14 C13 N1 C16 62.70(15)
C15 C13 N1 P2 123.73(11)
C14 C13 N1 P2 -110.60(12)
C17 C16 N1 C13 -119.39(12)
C18 C16 N1 C13 114.18(13)
C17 C16 N1 P2 54.22(13)
C18 C16 N1 P2 -72.21(14)
C21 C19 N2 C22 -62.73(14)
C20 C19 N2 C22 62.29(14)
C21 C19 N2 P2 118.97(11)
C20 C19 N2 P2 -116.01(11)
C23 C22 N2 C19 -114.05(12)
C24 C22 N2 C19 119.58(12)
C23 C22 N2 P2 64.41(13)
C24 C22 N2 P2 -61.96(13)
C12 C7 P1 C1 -70.52(11)
C8 C7 P1 C1 108.94(10)
C12 C7 P1 P2 29.76(11)
C8 C7 P1 P2 -150.78(9)
C2 C1 P1 C7 -137.34(10)
C6 C1 P1 C7 44.88(12)
C2 C1 P1 P2 119.66(10)
C6 C1 P1 P2 -58.12(11)
C13 N1 P2 N2 42.92(12)
C16 N1 P2 N2 -130.13(9)
C13 N1 P2 P1 -61.33(11)
C16 N1 P2 P1 125.62(9)
C19 N2 P2 N1 -73.35(11)
C22 N2 P2 N1 108.41(10)
C19 N2 P2 P1 30.83(11)
C22 N2 P2 P1 -147.42(9)
